data_4111455
loop_
_publ_author_name
'Laurent F. Groux'
'Thomas Weiss'
'Dastigiri N. Reddy'
'Preston A. Chase'
'Warren E. Piers'
'Tom Ziegler'
'Masood Parvez'
'Jordi Benet-Buchholz'

_publ_contact_author
;
    Masood Parvez
    Department of Chemistry
    University of Calgary
    2500 University Drive N.W.
    Calgary, Alberta, Canada T2N 1N4  
;
_publ_contact_author_email ' parvez@ucalgary.ca '
_publ_contact_author_fax ' (403)289-9488 '
_publ_contact_author_phone ' (403)220-5348 '
_publ_section_title
;
 Insertion of Acrylonitrile into Palladium Methyl Bonds in Neutral and
 Anionic Pd(II) Complexes
;
_journal_name_full 'Journal of the American Chemical Society'
_journal_page_first 1854
_journal_page_last 1869
_journal_paper_doi 10.1021/ja044119+
_journal_volume 127
_journal_year 2005
_chemical_formula_sum 'C44 H64 B F3 K N O7.5'
_chemical_formula_weight 833.87
_chemical_name_systematic
;
 ?
;
_space_group_IT_number 2
_symmetry_cell_setting triclinic
_symmetry_space_group_name_Hall '-P 1'
_symmetry_space_group_name_H-M 'P -1'
_atom_sites_solution_hydrogens geom
_atom_sites_solution_primary direct
_atom_sites_solution_secondary difmap
_audit_creation_method SHELXL-97
_cell_angle_alpha 91.776(5)
_cell_angle_beta 98.641(5)
_cell_angle_gamma 99.773(10)
_cell_formula_units_Z 2
_cell_length_a 8.5510(10)
_cell_length_b 10.112(2)
_cell_length_c 26.361(5)
_cell_measurement_reflns_used 18589
_cell_measurement_temperature 173(2)
_cell_measurement_theta_max 27.56
_cell_measurement_theta_min 3.42
_cell_volume 2217.1(7)
_computing_cell_refinement 'HKL DENZO (Otwinowski & Minor, 1997)'
_computing_data_collection 'COLLECT (Hooft, 1998)'
_computing_data_reduction 'SCALEPACK (Otwinowski & Minor, 1997)'
_computing_molecular_graphics 'ORTEPII (Johnson, 1976)'
_computing_publication_material 'SHELXL-97 (Sheldrick, 1997)'
_computing_structure_refinement 'SHELXL-97 (Sheldrick, 1997)'
_computing_structure_solution 'SAPI91 (Fan, 1991)'
_diffrn_ambient_temperature 173(2)
_diffrn_measured_fraction_theta_full 0.985
_diffrn_measured_fraction_theta_max 0.985
_diffrn_measurement_device_type 'Nonius KappaCCD'
_diffrn_measurement_method ' \w and \f '
_diffrn_radiation_monochromator graphite
_diffrn_radiation_source 'fine-focus sealed tube'
_diffrn_radiation_type MoK\a
_diffrn_radiation_wavelength 0.71073
_diffrn_reflns_av_R_equivalents 0.0456
_diffrn_reflns_av_sigmaI/netI 0.0834
_diffrn_reflns_limit_h_max 11
_diffrn_reflns_limit_h_min -11
_diffrn_reflns_limit_k_max 13
_diffrn_reflns_limit_k_min -13
_diffrn_reflns_limit_l_max 34
_diffrn_reflns_limit_l_min -34
_diffrn_reflns_number 18589
_diffrn_reflns_theta_full 27.56
_diffrn_reflns_theta_max 27.56
_diffrn_reflns_theta_min 3.42
_exptl_absorpt_coefficient_mu 0.182
_exptl_absorpt_correction_T_max 0.9838
_exptl_absorpt_correction_T_min 0.9645
_exptl_absorpt_correction_type none
_exptl_absorpt_process_details 'SORTAV: (Blessing, 1997)'
_exptl_crystal_colour yellow
_exptl_crystal_density_diffrn 1.249
_exptl_crystal_description block
_exptl_crystal_F_000 892
_exptl_crystal_size_max 0.20
_exptl_crystal_size_mid 0.15
_exptl_crystal_size_min 0.09
_refine_diff_density_max 0.240
_refine_diff_density_min -0.332
_refine_diff_density_rms 0.046
_refine_ls_extinction_method none
_refine_ls_goodness_of_fit_ref 1.000
_refine_ls_hydrogen_treatment mixed
_refine_ls_matrix_type full
_refine_ls_number_parameters 524
_refine_ls_number_reflns 10103
_refine_ls_number_restraints 0
_refine_ls_restrained_S_all 1.000
_refine_ls_R_factor_all 0.1069
_refine_ls_R_factor_gt 0.0484
_refine_ls_shift/su_max 0.001
_refine_ls_shift/su_mean 0.000
_refine_ls_structure_factor_coef Fsqd
_refine_ls_weighting_details 'calc w=1/[\s^2^(Fo^2^)+(0.0560P)^2^] where P=(Fo^2^+2Fc^2^)/3'
_refine_ls_weighting_scheme calc
_refine_ls_wR_factor_gt 0.1036
_refine_ls_wR_factor_ref 0.1238
_reflns_number_gt 5871
_reflns_number_total 10103
_reflns_threshold_expression >2sigma(I)
_cod_data_source_file ja0441192Bsi20040927_052915.cif
_cod_data_source_block Compound_ligand-C
_cod_original_formula_sum 'C44 H64 B F3 K N O7.50'
_cod_database_code 4111455

loop_
_symmetry_equiv_pos_as_xyz
'x, y, z'
'-x, -y, -z'

loop_
_atom_site_label
_atom_site_type_symbol
_atom_site_fract_x
_atom_site_fract_y
_atom_site_fract_z
_atom_site_U_iso_or_equiv
_atom_site_adp_type
_atom_site_occupancy
_atom_site_symmetry_multiplicity
_atom_site_calc_flag
_atom_site_refinement_flags
K1 K 0.85774(5) 1.16453(4) 0.109256(17) 0.03721(13) Uani 1 1 d .
B1 B 0.6338(2) 0.8387(2) 0.11225(8) 0.0322(5) Uani 1 1 d .
F1 F 0.79699(12) 0.84798(13) 0.10833(4) 0.0510(3) Uani 1 1 d .
F2 F 0.60599(14) 0.97377(12) 0.11411(5) 0.0554(3) Uani 1 1 d .
F3 F 0.54338(15) 0.77745(13) 0.06613(4) 0.0611(4) Uani 1 1 d .
O1 O 0.42492(13) 0.59810(13) 0.29314(5) 0.0330(3) Uani 1 1 d .
H1 H 0.5007 0.6147 0.3180 0.049 Uiso 1 1 calc R
N1 N 0.70957(16) 0.68898(14) 0.34260(5) 0.0253(3) Uani 1 1 d .
C1 C 0.47587(19) 0.64851(17) 0.25005(7) 0.0237(4) Uani 1 1 d .
C2 C 0.63682(19) 0.71395(17) 0.25223(7) 0.0229(4) Uani 1 1 d .
C3 C 0.68702(19) 0.76826(17) 0.20778(7) 0.0246(4) Uani 1 1 d .
H3 H 0.7961 0.8099 0.2094 0.029 Uiso 1 1 calc R
C4 C 0.58324(19) 0.76359(17) 0.16143(6) 0.0243(4) Uani 1 1 d .
C5 C 0.42541(19) 0.69543(17) 0.16161(7) 0.0246(4) Uani 1 1 d .
H5 H 0.3522 0.6899 0.1304 0.030 Uiso 1 1 calc R
C6 C 0.36704(18) 0.63523(17) 0.20362(6) 0.0231(4) Uani 1 1 d .
C7 C 0.19427(19) 0.55742(18) 0.20002(7) 0.0277(4) Uani 1 1 d .
C8 C 0.1013(2) 0.6274(2) 0.23527(8) 0.0401(5) Uani 1 1 d .
H8A H 0.1003 0.7199 0.2254 0.060 Uiso 1 1 calc R
H8B H 0.1538 0.6284 0.2710 0.060 Uiso 1 1 calc R
H8C H -0.0093 0.5785 0.2319 0.060 Uiso 1 1 calc R
C9 C 0.1958(2) 0.41242(19) 0.21524(8) 0.0372(5) Uani 1 1 d .
H9A H 0.2542 0.4131 0.2502 0.056 Uiso 1 1 calc R
H9B H 0.2491 0.3664 0.1914 0.056 Uiso 1 1 calc R
H9C H 0.0852 0.3651 0.2139 0.056 Uiso 1 1 calc R
C10 C 0.1010(2) 0.5494(2) 0.14526(7) 0.0384(5) Uani 1 1 d .
H10A H 0.0969 0.6404 0.1341 0.058 Uiso 1 1 calc R
H10B H -0.0085 0.5005 0.1447 0.058 Uiso 1 1 calc R
H10C H 0.1551 0.5021 0.1220 0.058 Uiso 1 1 calc R
C11 C 0.7502(2) 0.72831(17) 0.29998(7) 0.0250(4) Uani 1 1 d .
H11 H 0.8587 0.7685 0.2995 0.030 Uiso 1 1 calc R
C12 C 0.82356(19) 0.70147(17) 0.38929(6) 0.0239(4) Uani 1 1 d .
C13 C 0.9273(2) 0.60747(18) 0.39765(7) 0.0280(4) Uani 1 1 d .
C14 C 1.0239(2) 0.61498(19) 0.44551(7) 0.0343(5) Uani 1 1 d .
H14 H 1.0950 0.5527 0.4524 0.041 Uiso 1 1 calc R
C15 C 1.0181(2) 0.7117(2) 0.48322(7) 0.0368(5) Uani 1 1 d .
H15 H 1.0844 0.7147 0.5157 0.044 Uiso 1 1 calc R
C16 C 0.9170(2) 0.80326(19) 0.47397(7) 0.0325(4) Uani 1 1 d .
H16 H 0.9153 0.8697 0.5001 0.039 Uiso 1 1 calc R
C17 C 0.81699(19) 0.80010(17) 0.42695(7) 0.0263(4) Uani 1 1 d .
C18 C 0.9278(2) 0.49792(19) 0.35669(7) 0.0351(5) Uani 1 1 d .
H18 H 0.9198 0.5397 0.3227 0.042 Uiso 1 1 calc R
C19 C 1.0811(3) 0.4362(2) 0.36371(9) 0.0548(6) Uani 1 1 d .
H19A H 1.1749 0.5074 0.3645 0.082 Uiso 1 1 calc R
H19B H 1.0763 0.3709 0.3350 0.082 Uiso 1 1 calc R
H19C H 1.0899 0.3909 0.3961 0.082 Uiso 1 1 calc R
C20 C 0.7796(3) 0.3886(2) 0.35481(9) 0.0539(6) Uani 1 1 d .
H20A H 0.6828 0.4296 0.3503 0.081 Uiso 1 1 calc R
H20B H 0.7867 0.3424 0.3870 0.081 Uiso 1 1 calc R
H20C H 0.7742 0.3238 0.3259 0.081 Uiso 1 1 calc R
C21 C 0.7077(2) 0.90293(19) 0.41531(7) 0.0311(4) Uani 1 1 d .
H21 H 0.6102 0.8572 0.3914 0.037 Uiso 1 1 calc R
C22 C 0.6507(2) 0.9587(2) 0.46224(8) 0.0468(6) Uani 1 1 d .
H22A H 0.5806 1.0235 0.4516 0.070 Uiso 1 1 calc R
H22B H 0.7437 1.0036 0.4867 0.070 Uiso 1 1 calc R
H22C H 0.5909 0.8849 0.4786 0.070 Uiso 1 1 calc R
C23 C 0.7903(2) 1.0188(2) 0.38742(8) 0.0417(5) Uani 1 1 d .
H23A H 0.7181 1.0837 0.3799 0.063 Uiso 1 1 calc R
H23B H 0.8162 0.9836 0.3552 0.063 Uiso 1 1 calc R
H23C H 0.8894 1.0632 0.4093 0.063 Uiso 1 1 calc R
O2 O 0.98607(15) 1.06373(13) 0.20066(5) 0.0376(3) Uani 1 1 d .
O3 O 0.76834(15) 1.23901(13) 0.21021(5) 0.0391(3) Uani 1 1 d .
O4 O 0.65031(14) 1.35277(13) 0.11853(5) 0.0363(3) Uani 1 1 d .
O5 O 0.82232(15) 1.37231(14) 0.03607(5) 0.0387(3) Uani 1 1 d .
O6 O 1.04185(15) 1.19610(14) 0.02926(5) 0.0427(4) Uani 1 1 d .
O7 O 1.17563(15) 1.09794(13) 0.12161(5) 0.0412(4) Uani 1 1 d .
C24 C 0.9402(3) 1.0957(2) 0.24801(8) 0.0431(5) Uani 1 1 d .
H24A H 1.0129 1.1767 0.2651 0.052 Uiso 1 1 calc R
H24B H 0.9473 1.0203 0.2709 0.052 Uiso 1 1 calc R
C25 C 0.7717(2) 1.1210(2) 0.23825(8) 0.0418(5) Uani 1 1 d .
H25A H 0.7007 1.0432 0.2183 0.050 Uiso 1 1 calc R
H25B H 0.7326 1.1332 0.2713 0.050 Uiso 1 1 calc R
C26 C 0.6117(2) 1.2711(2) 0.19959(9) 0.0462(5) Uani 1 1 d .
H26A H 0.5738 1.2916 0.2322 0.055 Uiso 1 1 calc R
H26B H 0.5360 1.1936 0.1811 0.055 Uiso 1 1 calc R
C27 C 0.6166(2) 1.3899(2) 0.16744(8) 0.0426(5) Uani 1 1 d .
H27A H 0.5119 1.4210 0.1637 0.051 Uiso 1 1 calc R
H27B H 0.7008 1.4645 0.1841 0.051 Uiso 1 1 calc R
C28 C 0.6444(2) 1.4576(2) 0.08426(8) 0.0377(5) Uani 1 1 d .
H28A H 0.7309 1.5348 0.0967 0.045 Uiso 1 1 calc R
H28B H 0.5398 1.4884 0.0820 0.045 Uiso 1 1 calc R
C29 C 0.6655(2) 1.4046(2) 0.03255(8) 0.0409(5) Uani 1 1 d .
H29A H 0.5836 1.3234 0.0213 0.049 Uiso 1 1 calc R
H29B H 0.6518 1.4731 0.0070 0.049 Uiso 1 1 calc R
C30 C 0.8506(3) 1.3188(2) -0.01137(8) 0.0481(6) Uani 1 1 d .
H30A H 0.8302 1.3816 -0.0387 0.058 Uiso 1 1 calc R
H30B H 0.7771 1.2321 -0.0212 0.058 Uiso 1 1 calc R
C31 C 1.0208(3) 1.2981(2) -0.00576(8) 0.0494(6) Uani 1 1 d .
H31A H 1.0463 1.2709 -0.0396 0.059 Uiso 1 1 calc R
H31B H 1.0941 1.3829 0.0073 0.059 Uiso 1 1 calc R
C32 C 1.2040(2) 1.1765(3) 0.03900(9) 0.0544(6) Uani 1 1 d .
H32A H 1.2737 1.2591 0.0559 0.065 Uiso 1 1 calc R
H32B H 1.2410 1.1566 0.0062 0.065 Uiso 1 1 calc R
C33 C 1.2148(3) 1.0625(3) 0.07278(9) 0.0572(7) Uani 1 1 d .
H33A H 1.1393 0.9816 0.0570 0.069 Uiso 1 1 calc R
H33B H 1.3250 1.0420 0.0772 0.069 Uiso 1 1 calc R
C34 C 1.1803(2) 0.9916(2) 0.15547(9) 0.0461(6) Uani 1 1 d .
H34A H 1.2876 0.9652 0.1595 0.055 Uiso 1 1 calc R
H34B H 1.0992 0.9125 0.1410 0.055 Uiso 1 1 calc R
C35 C 1.1465(2) 1.0365(2) 0.20628(9) 0.0456(6) Uani 1 1 d .
H35A H 1.1587 0.9656 0.2309 0.055 Uiso 1 1 calc R
H35B H 1.2239 1.1187 0.2199 0.055 Uiso 1 1 calc R
O8 O 0.5958(4) 1.0617(4) 0.01655(15) 0.0851(11) Uani 0.50 1 d P
H8D H 0.5082 0.9932 0.0204 0.102 Uiso 0.50 1 calc PR
H8E H 0.6025 1.0985 -0.0159 0.102 Uiso 0.50 1 calc PR
C36 C 0.3419(3) 0.1611(2) 0.35789(9) 0.0516(6) Uani 1 1 d .
H36 H 0.3643 0.2565 0.3599 0.062 Uiso 1 1 calc R
C37 C 0.2470(3) 0.0940(3) 0.38923(9) 0.0562(6) Uani 1 1 d .
H37 H 0.2023 0.1432 0.4129 0.067 Uiso 1 1 calc R
C38 C 0.2153(3) -0.0432(3) 0.38709(10) 0.0579(7) Uani 1 1 d .
H38 H 0.1493 -0.0887 0.4094 0.070 Uiso 1 1 calc R
C39 C 0.2781(3) -0.1147(3) 0.35307(10) 0.0586(7) Uani 1 1 d .
H39 H 0.2555 -0.2102 0.3515 0.070 Uiso 1 1 calc R
C40 C 0.3737(3) -0.0494(3) 0.32107(9) 0.0604(7) Uani 1 1 d .
H40 H 0.4181 -0.0991 0.2974 0.073 Uiso 1 1 calc R
C41 C 0.4050(2) 0.0893(3) 0.32341(9) 0.0579(7) Uani 1 1 d .
H41 H 0.4704 0.1352 0.3011 0.070 Uiso 1 1 calc R
C42 C 0.5529(3) 0.3948(3) 0.47846(13) 0.0758(8) Uani 1 1 d .
H42 H 0.5902 0.3215 0.4637 0.091 Uiso 1 1 calc R
C43 C 0.5092(3) 0.4937(3) 0.44837(11) 0.0718(8) Uani 1 1 d .
H43 H 0.5151 0.4891 0.4127 0.086 Uiso 1 1 calc R
C44 C 0.4568(3) 0.5994(3) 0.46985(12) 0.0707(8) Uani 1 1 d .
H44 H 0.4269 0.6690 0.4491 0.085 Uiso 1 1 calc R

loop_
_atom_site_aniso_label
_atom_site_aniso_U_11
_atom_site_aniso_U_22
_atom_site_aniso_U_33
_atom_site_aniso_U_23
_atom_site_aniso_U_13
_atom_site_aniso_U_12
K1 0.0360(2) 0.0370(3) 0.0424(3) 0.0058(2) 0.01445(19) 0.00897(18)
B1 0.0282(11) 0.0354(13) 0.0285(13) 0.0042(10) -0.0013(9) -0.0025(9)
F1 0.0370(7) 0.0797(9) 0.0369(7) 0.0122(6) 0.0124(5) 0.0041(6)
F2 0.0620(8) 0.0394(7) 0.0663(9) 0.0233(6) 0.0143(6) 0.0060(6)
F3 0.0648(8) 0.0765(10) 0.0230(7) 0.0063(6) -0.0047(6) -0.0315(7)
O1 0.0284(7) 0.0453(8) 0.0222(7) 0.0059(6) 0.0017(5) -0.0006(6)
N1 0.0274(8) 0.0273(8) 0.0199(8) -0.0003(7) -0.0009(6) 0.0057(6)
C1 0.0279(9) 0.0225(10) 0.0214(10) 0.0017(8) 0.0063(7) 0.0045(7)
C2 0.0258(9) 0.0207(9) 0.0223(10) 0.0001(8) 0.0023(7) 0.0060(7)
C3 0.0235(9) 0.0213(9) 0.0275(10) -0.0002(8) 0.0027(7) 0.0016(7)
C4 0.0250(9) 0.0228(9) 0.0242(10) -0.0012(8) 0.0017(7) 0.0041(7)
C5 0.0261(9) 0.0253(10) 0.0220(10) 0.0000(8) -0.0002(7) 0.0072(7)
C6 0.0230(9) 0.0219(9) 0.0238(10) -0.0019(8) 0.0011(7) 0.0051(7)
C7 0.0253(9) 0.0305(11) 0.0263(10) 0.0019(8) 0.0043(8) 0.0016(8)
C8 0.0284(10) 0.0477(13) 0.0445(13) 0.0003(10) 0.0083(9) 0.0056(9)
C9 0.0332(10) 0.0319(11) 0.0438(13) 0.0045(9) 0.0064(9) -0.0028(8)
C10 0.0285(10) 0.0493(13) 0.0317(12) 0.0028(10) -0.0010(8) -0.0040(9)
C11 0.0249(9) 0.0234(10) 0.0257(10) -0.0001(8) 0.0012(8) 0.0040(7)
C12 0.0242(9) 0.0260(10) 0.0196(10) 0.0033(8) 0.0014(7) 0.0006(7)
C13 0.0305(10) 0.0256(10) 0.0277(10) 0.0034(8) 0.0044(8) 0.0040(8)
C14 0.0385(11) 0.0330(11) 0.0314(11) 0.0065(9) -0.0006(9) 0.0109(9)
C15 0.0416(11) 0.0392(12) 0.0255(11) 0.0036(9) -0.0083(8) 0.0070(9)
C16 0.0373(10) 0.0329(11) 0.0248(11) -0.0041(9) 0.0006(8) 0.0042(8)
C17 0.0257(9) 0.0264(10) 0.0249(10) 0.0019(8) 0.0019(7) 0.0013(7)
C18 0.0432(11) 0.0336(11) 0.0302(11) 0.0038(9) 0.0045(9) 0.0128(9)
C19 0.0664(15) 0.0577(15) 0.0486(15) -0.0023(12) 0.0076(11) 0.0366(12)
C20 0.0665(15) 0.0333(13) 0.0591(16) -0.0101(11) 0.0093(12) 0.0038(11)
C21 0.0311(10) 0.0341(11) 0.0275(11) -0.0026(9) -0.0006(8) 0.0090(8)
C22 0.0457(12) 0.0490(14) 0.0477(14) -0.0094(11) 0.0090(10) 0.0148(10)
C23 0.0468(12) 0.0358(12) 0.0427(13) 0.0038(10) 0.0002(10) 0.0139(9)
O2 0.0411(8) 0.0365(8) 0.0338(8) 0.0035(6) 0.0013(6) 0.0065(6)
O3 0.0464(8) 0.0299(8) 0.0436(9) 0.0076(7) 0.0164(6) 0.0048(6)
O4 0.0418(7) 0.0355(8) 0.0364(8) 0.0041(6) 0.0129(6) 0.0136(6)
O5 0.0403(7) 0.0545(9) 0.0243(7) 0.0005(6) 0.0035(6) 0.0183(6)
O6 0.0387(8) 0.0502(9) 0.0434(9) 0.0036(7) 0.0127(6) 0.0140(6)
O7 0.0384(7) 0.0393(8) 0.0487(9) 0.0001(7) 0.0087(6) 0.0137(6)
C24 0.0651(14) 0.0308(12) 0.0304(12) 0.0040(9) 0.0055(10) 0.0010(10)
C25 0.0616(14) 0.0304(12) 0.0349(12) 0.0040(10) 0.0184(10) 0.0025(10)
C26 0.0467(12) 0.0509(14) 0.0477(14) 0.0069(11) 0.0247(10) 0.0123(10)
C27 0.0449(12) 0.0451(13) 0.0457(14) 0.0006(11) 0.0201(10) 0.0187(10)
C28 0.0326(10) 0.0395(12) 0.0425(13) 0.0047(10) 0.0028(9) 0.0131(9)
C29 0.0353(11) 0.0544(14) 0.0338(12) 0.0055(10) -0.0014(9) 0.0161(10)
C30 0.0644(15) 0.0602(15) 0.0250(12) 0.0029(11) 0.0081(10) 0.0254(12)
C31 0.0610(14) 0.0598(15) 0.0346(13) 0.0079(11) 0.0218(11) 0.0175(11)
C32 0.0409(12) 0.0798(18) 0.0489(15) 0.0007(13) 0.0159(10) 0.0210(12)
C33 0.0536(14) 0.0720(18) 0.0550(16) -0.0073(13) 0.0130(12) 0.0344(12)
C34 0.0377(12) 0.0352(12) 0.0652(16) 0.0022(11) -0.0006(10) 0.0135(9)
C35 0.0416(12) 0.0366(12) 0.0540(15) 0.0105(11) -0.0093(10) 0.0076(9)
O8 0.083(2) 0.096(3) 0.077(3) 0.020(2) 0.015(2) 0.012(2)
C36 0.0451(13) 0.0459(14) 0.0606(16) 0.0058(12) -0.0021(12) 0.0074(11)
C37 0.0500(14) 0.0703(18) 0.0526(16) -0.0027(13) 0.0128(12) 0.0196(12)
C38 0.0454(13) 0.0701(19) 0.0557(16) 0.0182(14) 0.0070(12) 0.0011(12)
C39 0.0545(15) 0.0481(15) 0.0642(18) -0.0020(14) -0.0192(13) 0.0103(12)
C40 0.0532(15) 0.091(2) 0.0411(15) -0.0110(15) -0.0048(12) 0.0385(15)
C41 0.0336(12) 0.092(2) 0.0483(16) 0.0229(15) 0.0069(10) 0.0090(13)
C42 0.0709(18) 0.080(2) 0.077(2) -0.0123(19) 0.0149(16) 0.0159(15)
C43 0.0670(17) 0.090(2) 0.0558(18) -0.0043(18) 0.0166(14) 0.0016(16)
C44 0.0591(16) 0.0671(19) 0.077(2) 0.0100(16) -0.0013(14) -0.0052(14)

loop_
_atom_type_symbol
_atom_type_description
_atom_type_scat_dispersion_real
_atom_type_scat_dispersion_imag
_atom_type_scat_source
C C 0.0033 0.0016 'International Tables Vol C Tables 4.2.6.8 and 6.1.1.4'
H H 0.0000 0.0000 'International Tables Vol C Tables 4.2.6.8 and 6.1.1.4'
B B 0.0013 0.0007 'International Tables Vol C Tables 4.2.6.8 and 6.1.1.4'
N N 0.0061 0.0033 'International Tables Vol C Tables 4.2.6.8 and 6.1.1.4'
O O 0.0106 0.0060 'International Tables Vol C Tables 4.2.6.8 and 6.1.1.4'
F F 0.0171 0.0103 'International Tables Vol C Tables 4.2.6.8 and 6.1.1.4'
K K 0.2009 0.2494 'International Tables Vol C Tables 4.2.6.8 and 6.1.1.4'

loop_
_geom_angle_atom_site_label_1
_geom_angle_atom_site_label_2
_geom_angle_atom_site_label_3
_geom_angle
_geom_angle_site_symmetry_3
F2 K1 O2 83.77(4) .
F2 K1 O6 126.89(4) .
O2 K1 O6 118.81(4) .
F2 K1 O4 86.87(4) .
O2 K1 O4 116.12(4) .
O6 K1 O4 116.88(4) .
F2 K1 O7 119.66(4) .
O2 K1 O7 59.60(4) .
O6 K1 O7 59.22(4) .
O4 K1 O7 150.47(4) .
F2 K1 O5 118.67(4) .
O2 K1 O5 154.58(4) .
O6 K1 O5 58.92(4) .
O4 K1 O5 58.05(4) .
O7 K1 O5 111.82(4) .
F2 K1 O3 78.44(4) .
O2 K1 O3 58.13(4) .
O6 K1 O3 154.66(4) .
O4 K1 O3 58.06(4) .
O7 K1 O3 111.49(4) .
O5 K1 O3 111.80(4) .
F2 K1 O8 56.52(8) .
O2 K1 O8 136.84(8) .
O6 K1 O8 79.89(8) .
O4 K1 O8 80.85(8) .
O7 K1 O8 123.45(8) .
O5 K1 O8 68.52(8) .
O3 K1 O8 120.49(8) .
F2 K1 F1 44.62(3) .
O2 K1 F1 66.06(3) .
O6 K1 F1 98.26(4) .
O4 K1 F1 131.47(4) .
O7 K1 F1 75.87(4) .
O5 K1 F1 138.02(4) .
O3 K1 F1 102.00(3) .
O8 K1 F1 73.24(8) .
F2 K1 B1 21.25(4) .
O2 K1 B1 74.34(4) .
O6 K1 B1 114.37(5) .
O4 K1 B1 108.11(5) .
O7 K1 B1 98.84(5) .
O5 K1 B1 130.84(5) .
O3 K1 B1 89.70(5) .
O8 K1 B1 62.54(8) .
F1 K1 B1 23.37(4) .
F1 B1 F3 107.99(17) .
F1 B1 F2 105.63(15) .
F3 B1 F2 106.06(16) .
F1 B1 C4 113.80(16) .
F3 B1 C4 112.19(15) .
F2 B1 C4 110.68(16) .
F1 B1 K1 63.15(10) .
F3 B1 K1 118.08(12) .
F2 B1 K1 42.48(8) .
C4 B1 K1 127.74(12) .
B1 F1 K1 93.48(11) .
B1 F2 K1 116.27(10) .
C11 N1 C12 122.08(14) .
O1 C1 C6 119.45(14) .
O1 C1 C2 119.84(14) .
C6 C1 C2 120.71(16) .
C3 C2 C1 119.31(15) .
C3 C2 C11 119.51(15) .
C1 C2 C11 121.16(16) .
C4 C3 C2 122.59(15) .
C3 C4 C5 115.26(16) .
C3 C4 B1 123.05(15) .
C5 C4 B1 121.55(15) .
C6 C5 C4 125.75(15) .
C5 C6 C1 116.29(15) .
C5 C6 C7 122.51(15) .
C1 C6 C7 121.19(15) .
C10 C7 C9 106.88(15) .
C10 C7 C8 107.44(15) .
C9 C7 C8 109.70(15) .
C10 C7 C6 112.02(14) .
C9 C7 C6 110.44(14) .
C8 C7 C6 110.24(14) .
N1 C11 C2 122.67(15) .
C17 C12 C13 122.11(15) .
C17 C12 N1 118.24(14) .
C13 C12 N1 119.39(15) .
C14 C13 C12 117.40(16) .
C14 C13 C18 121.49(16) .
C12 C13 C18 121.05(15) .
C15 C14 C13 121.09(17) .
C16 C15 C14 120.45(17) .
C15 C16 C17 120.97(17) .
C16 C17 C12 117.97(16) .
C16 C17 C21 121.88(16) .
C12 C17 C21 120.11(15) .
C13 C18 C20 109.88(16) .
C13 C18 C19 113.76(15) .
C20 C18 C19 110.44(17) .
C17 C21 C22 114.36(16) .
C17 C21 C23 110.38(15) .
C22 C21 C23 109.60(16) .
C24 O2 C35 112.62(15) .
C24 O2 K1 121.83(11) .
C35 O2 K1 118.99(11) .
C26 O3 C25 112.48(14) .
C26 O3 K1 106.72(11) .
C25 O3 K1 104.17(10) .
C27 O4 C28 112.20(14) .
C27 O4 K1 120.20(11) .
C28 O4 K1 120.26(10) .
C30 O5 C29 112.10(14) .
C30 O5 K1 106.14(11) .
C29 O5 K1 109.67(11) .
C32 O6 C31 111.96(16) .
C32 O6 K1 118.74(12) .
C31 O6 K1 119.46(11) .
C34 O7 C33 111.94(16) .
C34 O7 K1 108.30(10) .
C33 O7 K1 110.19(11) .
O2 C24 C25 108.62(16) .
O3 C25 C24 108.79(16) .
O3 C26 C27 109.08(16) .
O4 C27 C26 108.80(16) .
O4 C28 C29 108.17(16) .
O5 C29 C28 108.68(14) .
O5 C30 C31 108.91(16) .
O6 C31 C30 108.71(17) .
O6 C32 C33 108.95(18) .
O7 C33 C32 109.15(18) .
O7 C34 C35 109.46(16) .
O2 C35 C34 109.28(16) .
C37 C36 C41 119.2(2) .
C36 C37 C38 120.9(2) .
C39 C38 C37 120.0(2) .
C38 C39 C40 120.1(2) .
C39 C40 C41 119.5(2) .
C36 C41 C40 120.2(2) .
C43 C42 C44 120.3(3) 2_666
C42 C43 C44 119.6(3) .
C43 C44 C42 120.1(3) 2_666

loop_
_geom_bond_atom_site_label_1
_geom_bond_atom_site_label_2
_geom_bond_distance
_geom_bond_site_symmetry_2
K1 F2 2.6570(13) .
K1 O2 2.7903(14) .
K1 O6 2.8099(14) .
K1 O4 2.8420(13) .
K1 O7 2.8839(13) .
K1 O5 2.9189(15) .
K1 O3 2.9860(14) .
K1 O8 3.079(4) .
K1 F1 3.1533(15) .
K1 B1 3.528(2) .
B1 F1 1.402(2) .
B1 F3 1.403(2) .
B1 F2 1.426(3) .
B1 C4 1.601(3) .
O1 C1 1.360(2) .
N1 C11 1.280(2) .
N1 C12 1.438(2) .
C1 C6 1.410(2) .
C1 C2 1.414(2) .
C2 C3 1.404(2) .
C2 C11 1.456(2) .
C3 C4 1.392(2) .
C4 C5 1.408(2) .
C5 C6 1.397(2) .
C6 C7 1.539(2) .
C7 C10 1.533(2) .
C7 C9 1.534(3) .
C7 C8 1.539(2) .
C12 C17 1.399(2) .
C12 C13 1.407(2) .
C13 C14 1.393(2) .
C13 C18 1.524(3) .
C14 C15 1.385(3) .
C15 C16 1.374(3) .
C16 C17 1.392(2) .
C17 C21 1.520(2) .
C18 C20 1.527(3) .
C18 C19 1.534(3) .
C21 C22 1.523(3) .
C21 C23 1.529(3) .
O2 C24 1.408(2) .
O2 C35 1.432(2) .
O3 C26 1.421(2) .
O3 C25 1.426(2) .
O4 C27 1.416(2) .
O4 C28 1.416(2) .
O5 C30 1.417(2) .
O5 C29 1.424(2) .
O6 C32 1.420(2) .
O6 C31 1.422(2) .
O7 C34 1.420(2) .
O7 C33 1.428(2) .
C24 C25 1.491(3) .
C26 C27 1.490(3) .
C28 C29 1.496(3) .
C30 C31 1.491(3) .
C32 C33 1.484(3) .
C34 C35 1.485(3) .
C36 C37 1.360(3) .
C36 C41 1.372(3) .
C37 C38 1.365(3) .
C38 C39 1.361(3) .
C39 C40 1.369(4) .
C40 C41 1.379(4) .
C42 C43 1.362(4) .
C42 C44 1.378(4) 2_666
C43 C44 1.366(4) .
C44 C42 1.378(4) 2_666

loop_
_geom_hbond_atom_site_label_D
_geom_hbond_atom_site_label_H
_geom_hbond_atom_site_label_A
_geom_hbond_distance_DH
_geom_hbond_distance_HA
_geom_hbond_distance_DA
_geom_hbond_angle_DHA
O1 H1 N1 0.84 1.83 2.5849(17) 149.1

loop_
_geom_torsion_atom_site_label_1
_geom_torsion_atom_site_label_2
_geom_torsion_atom_site_label_3
_geom_torsion_atom_site_label_4
_geom_torsion
_geom_torsion_site_symmetry_1
_geom_torsion_site_symmetry_4
F2 K1 B1 F1 -179.77(19) . .
O2 K1 B1 F1 -65.57(10) . .
O6 K1 B1 F1 49.42(11) . .
O4 K1 B1 F1 -178.49(9) . .
O7 K1 B1 F1 -10.71(10) . .
O5 K1 B1 F1 118.47(9) . .
O3 K1 B1 F1 -122.42(10) . .
O8 K1 B1 F1 112.52(13) . .
F2 K1 B1 F3 83.20(17) . .
O2 K1 B1 F3 -162.60(15) . .
O6 K1 B1 F3 -47.61(15) . .
O4 K1 B1 F3 84.48(14) . .
O7 K1 B1 F3 -107.74(14) . .
O5 K1 B1 F3 21.44(17) . .
O3 K1 B1 F3 140.55(14) . .
O8 K1 B1 F3 15.49(15) . .
F1 K1 B1 F3 -97.03(18) . .
O2 K1 B1 F2 114.20(13) . .
O6 K1 B1 F2 -130.81(12) . .
O4 K1 B1 F2 1.28(13) . .
O7 K1 B1 F2 169.06(12) . .
O5 K1 B1 F2 -61.76(14) . .
O3 K1 B1 F2 57.35(12) . .
O8 K1 B1 F2 -67.72(14) . .
F1 K1 B1 F2 179.77(19) . .
F2 K1 B1 C4 -79.39(18) . .
O2 K1 B1 C4 34.81(14) . .
O6 K1 B1 C4 149.79(14) . .
O4 K1 B1 C4 -78.11(15) . .
O7 K1 B1 C4 89.67(15) . .
O5 K1 B1 C4 -141.15(13) . .
O3 K1 B1 C4 -22.04(15) . .
O8 K1 B1 C4 -147.11(18) . .
F1 K1 B1 C4 100.38(18) . .
F3 B1 F1 K1 112.97(14) . .
F2 B1 F1 K1 -0.16(14) . .
C4 B1 F1 K1 -121.77(14) . .
F2 K1 F1 B1 0.12(10) . .
O2 K1 F1 B1 106.42(11) . .
O6 K1 F1 B1 -135.65(10) . .
O4 K1 F1 B1 1.92(11) . .
O7 K1 F1 B1 169.09(11) . .
O5 K1 F1 B1 -83.85(11) . .
O3 K1 F1 B1 59.65(10) . .
O8 K1 F1 B1 -58.88(12) . .
F1 B1 F2 K1 0.22(18) . .
F3 B1 F2 K1 -114.26(12) . .
C4 B1 F2 K1 123.82(12) . .
O2 K1 F2 B1 -62.07(12) . .
O6 K1 F2 B1 59.54(13) . .
O4 K1 F2 B1 -178.78(12) . .
O7 K1 F2 B1 -12.46(14) . .
O5 K1 F2 B1 130.57(12) . .
O3 K1 F2 B1 -120.75(13) . .
O8 K1 F2 B1 100.12(15) . .
F1 K1 F2 B1 -0.13(11) . .
O1 C1 C2 C3 -178.55(15) . .
C6 C1 C2 C3 1.2(2) . .
O1 C1 C2 C11 0.2(2) . .
C6 C1 C2 C11 179.96(15) . .
C1 C2 C3 C4 1.7(3) . .
C11 C2 C3 C4 -177.04(15) . .
C2 C3 C4 C5 -2.5(2) . .
C2 C3 C4 B1 173.20(16) . .
F1 B1 C4 C3 31.6(3) . .
F3 B1 C4 C3 154.60(16) . .
F2 B1 C4 C3 -87.2(2) . .
K1 B1 C4 C3 -42.0(2) . .
F1 B1 C4 C5 -152.92(16) . .
F3 B1 C4 C5 -29.9(2) . .
F2 B1 C4 C5 88.32(19) . .
K1 B1 C4 C5 133.52(14) . .
C3 C4 C5 C6 0.6(3) . .
B1 C4 C5 C6 -175.23(17) . .
C4 C5 C6 C1 2.1(3) . .
C4 C5 C6 C7 -177.41(16) . .
O1 C1 C6 C5 176.80(15) . .
C2 C1 C6 C5 -3.0(2) . .
O1 C1 C6 C7 -3.6(2) . .
C2 C1 C6 C7 176.56(15) . .
C5 C6 C7 C10 2.7(2) . .
C1 C6 C7 C10 -176.78(16) . .
C5 C6 C7 C9 121.76(18) . .
C1 C6 C7 C9 -57.8(2) . .
C5 C6 C7 C8 -116.84(18) . .
C1 C6 C7 C8 63.6(2) . .
C12 N1 C11 C2 178.78(15) . .
C3 C2 C11 N1 175.32(16) . .
C1 C2 C11 N1 -3.4(3) . .
C11 N1 C12 C17 106.59(19) . .
C11 N1 C12 C13 -79.2(2) . .
C17 C12 C13 C14 0.5(3) . .
N1 C12 C13 C14 -173.50(16) . .
C17 C12 C13 C18 177.78(16) . .
N1 C12 C13 C18 3.8(2) . .
C12 C13 C14 C15 -0.2(3) . .
C18 C13 C14 C15 -177.44(18) . .
C13 C14 C15 C16 -0.5(3) . .
C14 C15 C16 C17 0.8(3) . .
C15 C16 C17 C12 -0.5(3) . .
C15 C16 C17 C21 -178.18(18) . .
C13 C12 C17 C16 -0.2(3) . .
N1 C12 C17 C16 173.90(16) . .
C13 C12 C17 C21 177.55(16) . .
N1 C12 C17 C21 -8.4(2) . .
C14 C13 C18 C20 102.0(2) . .
C12 C13 C18 C20 -75.1(2) . .
C14 C13 C18 C19 -22.4(3) . .
C12 C13 C18 C19 160.47(18) . .
C16 C17 C21 C22 -29.6(2) . .
C12 C17 C21 C22 152.77(16) . .
C16 C17 C21 C23 94.5(2) . .
C12 C17 C21 C23 -83.1(2) . .
F2 K1 O2 C24 -78.28(13) . .
O6 K1 O2 C24 152.73(12) . .
O4 K1 O2 C24 5.12(13) . .
O7 K1 O2 C24 151.83(13) . .
O5 K1 O2 C24 75.16(16) . .
O3 K1 O2 C24 1.96(12) . .
O8 K1 O2 C24 -100.19(16) . .
F1 K1 O2 C24 -120.99(13) . .
B1 K1 O2 C24 -97.71(13) . .
F2 K1 O2 C35 132.25(12) . .
O6 K1 O2 C35 3.26(13) . .
O4 K1 O2 C35 -144.34(12) . .
O7 K1 O2 C35 2.36(12) . .
O5 K1 O2 C35 -74.31(16) . .
O3 K1 O2 C35 -147.50(13) . .
O8 K1 O2 C35 110.34(16) . .
F1 K1 O2 C35 89.55(12) . .
B1 K1 O2 C35 112.83(13) . .
F2 K1 O3 C26 -63.13(11) . .
O2 K1 O3 C26 -152.94(12) . .
O6 K1 O3 C26 116.31(13) . .
O4 K1 O3 C26 30.41(11) . .
O7 K1 O3 C26 179.33(11) . .
O5 K1 O3 C26 53.33(12) . .
O8 K1 O3 C26 -23.84(15) . .
F1 K1 O3 C26 -101.30(11) . .
B1 K1 O3 C26 -81.28(12) . .
F2 K1 O3 C25 56.04(11) . .
O2 K1 O3 C25 -33.76(10) . .
O6 K1 O3 C25 -124.51(13) . .
O4 K1 O3 C25 149.58(12) . .
O7 K1 O3 C25 -61.49(11) . .
O5 K1 O3 C25 172.51(10) . .
O8 K1 O3 C25 95.34(14) . .
F1 K1 O3 C25 17.88(11) . .
B1 K1 O3 C25 37.90(11) . .
F2 K1 O4 C27 81.18(13) . .
O2 K1 O4 C27 -0.32(13) . .
O6 K1 O4 C27 -148.56(12) . .
O7 K1 O4 C27 -74.18(15) . .
O5 K1 O4 C27 -151.92(13) . .
O3 K1 O4 C27 2.85(12) . .
O8 K1 O4 C27 137.75(15) . .
F1 K1 O4 C27 79.91(13) . .
B1 K1 O4 C27 80.71(13) . .
F2 K1 O4 C28 -131.09(12) . .
O2 K1 O4 C28 147.42(12) . .
O6 K1 O4 C28 -0.83(13) . .
O7 K1 O4 C28 73.55(15) . .
O5 K1 O4 C28 -4.19(11) . .
O3 K1 O4 C28 150.58(13) . .
O8 K1 O4 C28 -74.51(14) . .
F1 K1 O4 C28 -132.36(11) . .
B1 K1 O4 C28 -131.56(12) . .
F2 K1 O5 C30 -85.20(11) . .
O2 K1 O5 C30 125.24(13) . .
O6 K1 O5 C30 32.79(11) . .
O4 K1 O5 C30 -150.71(12) . .
O7 K1 O5 C30 60.54(12) . .
O3 K1 O5 C30 -173.64(11) . .
O8 K1 O5 C30 -58.18(13) . .
F1 K1 O5 C30 -32.43(13) . .
B1 K1 O5 C30 -63.86(12) . .
F2 K1 O5 C29 36.10(12) . .
O2 K1 O5 C29 -113.47(13) . .
O6 K1 O5 C29 154.09(12) . .
O4 K1 O5 C29 -29.42(10) . .
O7 K1 O5 C29 -178.17(10) . .
O3 K1 O5 C29 -52.35(11) . .
O8 K1 O5 C29 63.11(13) . .
F1 K1 O5 C29 88.86(12) . .
B1 K1 O5 C29 57.43(13) . .
F2 K1 O6 C32 -112.80(14) . .
O2 K1 O6 C32 -7.85(16) . .
O4 K1 O6 C32 139.51(14) . .
O7 K1 O6 C32 -6.95(14) . .
O5 K1 O6 C32 142.84(15) . .
O3 K1 O6 C32 67.88(18) . .
O8 K1 O6 C32 -146.24(16) . .
F1 K1 O6 C32 -75.01(15) . .
B1 K1 O6 C32 -92.74(15) . .
F2 K1 O6 C31 104.11(14) . .
O2 K1 O6 C31 -150.94(13) . .
O4 K1 O6 C31 -3.58(15) . .
O7 K1 O6 C31 -150.04(15) . .
O5 K1 O6 C31 -0.24(13) . .
O3 K1 O6 C31 -75.20(17) . .
O8 K1 O6 C31 70.68(16) . .
F1 K1 O6 C31 141.90(13) . .
B1 K1 O6 C31 124.17(14) . .
F2 K1 O7 C34 -31.52(13) . .
O2 K1 O7 C34 29.86(11) . .
O6 K1 O7 C34 -149.22(13) . .
O4 K1 O7 C34 119.85(13) . .
O5 K1 O7 C34 -176.88(11) . .
O3 K1 O7 C34 57.13(12) . .
O8 K1 O7 C34 -98.89(15) . .
F1 K1 O7 C34 -40.42(11) . .
B1 K1 O7 C34 -36.06(12) . .
F2 K1 O7 C33 91.23(14) . .
O2 K1 O7 C33 152.61(14) . .
O6 K1 O7 C33 -26.47(13) . .
O4 K1 O7 C33 -117.40(14) . .
O5 K1 O7 C33 -54.13(14) . .
O3 K1 O7 C33 179.88(13) . .
O8 K1 O7 C33 23.85(17) . .
F1 K1 O7 C33 82.33(13) . .
B1 K1 O7 C33 86.69(14) . .
C35 O2 C24 C25 -179.49(15) . .
K1 O2 C24 C25 29.29(19) . .
C26 O3 C25 C24 -179.53(16) . .
K1 O3 C25 C24 65.29(16) . .
O2 C24 C25 O3 -66.1(2) . .
C25 O3 C26 C27 -176.38(16) . .
K1 O3 C26 C27 -62.75(17) . .
C28 O4 C27 C26 175.30(15) . .
K1 O4 C27 C26 -34.57(19) . .
O3 C26 C27 O4 67.2(2) . .
C27 O4 C28 C29 -174.55(15) . .
K1 O4 C28 C29 35.34(17) . .
C30 O5 C29 C28 178.87(17) . .
K1 O5 C29 C28 61.24(17) . .
O4 C28 C29 O5 -64.8(2) . .
C29 O5 C30 C31 175.42(17) . .
K1 O5 C30 C31 -64.86(18) . .
C32 O6 C31 C30 -176.42(17) . .
K1 O6 C31 C30 -31.0(2) . .
O5 C30 C31 O6 66.2(2) . .
C31 O6 C32 C33 -176.03(18) . .
K1 O6 C32 C33 38.3(2) . .
C34 O7 C33 C32 178.71(17) . .
K1 O7 C33 C32 58.12(19) . .
O6 C32 C33 O7 -65.0(2) . .
C33 O7 C34 C35 177.25(16) . .
K1 O7 C34 C35 -61.07(16) . .
C24 O2 C35 C34 174.82(16) . .
K1 O2 C35 C34 -33.07(19) . .
O7 C34 C35 O2 64.3(2) . .
C41 C36 C37 C38 0.6(3) . .
C36 C37 C38 C39 -0.4(3) . .
C37 C38 C39 C40 0.2(3) . .
C38 C39 C40 C41 -0.3(3) . .
C37 C36 C41 C40 -0.7(3) . .
C39 C40 C41 C36 0.6(3) . .
C44 C42 C43 C44 0.5(4) 2_666 .
C42 C43 C44 C42 -0.5(4) . 2_666
